data_4312094
loop_
_publ_author_name
'Sankar Prasad Rath'
'Marilyn M. Olmstead'
'Alan L. Balch'

_publ_section_title
;
 Oxidative Verdoheme Formation and Stabilization by Axial Isocyanide
 Ligation
;
_journal_name_full 'Inorganic Chemistry'
_journal_page_first 7648
_journal_page_last 7655
_journal_paper_doi 10.1021/ic0491433
_journal_volume 43
_journal_year 2004
_chemical_formula_sum 'C53.15 H61.15 Cl0.45 F6 Fe N O P'
_chemical_formula_weight 1016.80
_chemical_name_common '[(2,6-xylylisocyanide)2Fe(OEOP)]PF6.0.15CHCl3'
_chemical_name_systematic
; 
 ? 
;
_space_group_IT_number 13
_symmetry_cell_setting monoclinic
_symmetry_space_group_name_Hall '-P 2yc'
_symmetry_space_group_name_H-M 'P 1 2/c 1'
_atom_sites_solution_hydrogens geom
_atom_sites_solution_primary direct
_atom_sites_solution_secondary difmap
_audit_creation_method SHELXL-97
_cell_angle_alpha 90.00
_cell_angle_beta 126.530(12)
_cell_angle_gamma 90.00
_cell_formula_units_Z 4
_cell_length_a 20.865(5)
_cell_length_b 10.814(3)
_cell_length_c 27.785(5)
_cell_measurement_reflns_used 926
_cell_measurement_temperature 90(2)
_cell_measurement_theta_max 26.8
_cell_measurement_theta_min 3.4
_cell_volume 5038(2)
_computing_cell_refinement SAINT
_computing_data_collection 'SMART 5.054 (Bruker, 2002)'
_computing_data_reduction 'SAINT 6.36A (Bruker, 2002)'
_computing_molecular_graphics 'SHELXL 5.1, XP (Sheldrick, 1994)'
_computing_publication_material 'SHELXL-97 (Sheldrick, 1990)'
_computing_structure_refinement 'SHELXL-97 (Sheldrick, 1997)'
_computing_structure_solution 'SHELXS-97 (Sheldrick, 1990)'
_diffrn_ambient_temperature 90(2)
_diffrn_detector_area_resol_mean 8.3
_diffrn_measured_fraction_theta_full 0.997
_diffrn_measured_fraction_theta_max 0.997
_diffrn_measurement_device_type 'Bruker SMART 1000'
_diffrn_measurement_method \w
_diffrn_radiation_monochromator graphite
_diffrn_radiation_source 'normal-focus sealed tube'
_diffrn_radiation_type MoK\a
_diffrn_radiation_wavelength 0.71073
_diffrn_reflns_av_R_equivalents 0.069
_diffrn_reflns_av_sigmaI/netI 0.0564
_diffrn_reflns_limit_h_max 26
_diffrn_reflns_limit_h_min -26
_diffrn_reflns_limit_k_max 13
_diffrn_reflns_limit_k_min -13
_diffrn_reflns_limit_l_max 25
_diffrn_reflns_limit_l_min -25
_diffrn_reflns_number 55022
_diffrn_reflns_theta_full 27.00
_diffrn_reflns_theta_max 27.00
_diffrn_reflns_theta_min 1.21
_diffrn_standards_number 0
_exptl_absorpt_coefficient_mu 0.422
_exptl_absorpt_correction_T_max 0.983
_exptl_absorpt_correction_T_min 0.833
_exptl_absorpt_correction_type multi-scan
_exptl_absorpt_process_details 'SADABS 2.05 (Sheldrick, 2002)'
_exptl_crystal_colour green
_exptl_crystal_density_diffrn 1.341
_exptl_crystal_density_method 'not measured'
_exptl_crystal_description plate
_exptl_crystal_F_000 2131
_exptl_crystal_size_max 0.45
_exptl_crystal_size_mid 0.22
_exptl_crystal_size_min 0.04
_refine_diff_density_max 1.903
_refine_diff_density_min -0.826
_refine_diff_density_rms 0.107
_refine_ls_extinction_method none
_refine_ls_goodness_of_fit_ref 1.062
_refine_ls_hydrogen_treatment constr
_refine_ls_matrix_type full
_refine_ls_number_parameters 645
_refine_ls_number_reflns 10956
_refine_ls_number_restraints 21
_refine_ls_restrained_S_all 1.065
_refine_ls_R_factor_all 0.1249
_refine_ls_R_factor_gt 0.0850
_refine_ls_shift/su_max 0.014
_refine_ls_shift/su_mean 0.001
_refine_ls_structure_factor_coef Fsqd
_refine_ls_weighting_details 'calc w=1/[\s^2^(Fo^2^)+(0.0818P)^2^+18.9471P] where P=(Fo^2^+2Fc^2^)/3'
_refine_ls_weighting_scheme calc
_refine_ls_wR_factor_gt 0.2041
_refine_ls_wR_factor_ref 0.2224
_reflns_number_gt 7059
_reflns_number_total 10956
_reflns_threshold_expression I>2\s(I)
_cod_data_source_file ic0491433si20040630_045110_3.cif
_cod_data_source_block sr48
_cod_original_sg_symbol_H-M 'P 2/c'
_cod_original_formula_sum 'C53.15 H61.15 Cl0.45 F6 Fe N1 O P'
_cod_database_code 4312094

loop_
_symmetry_equiv_pos_as_xyz
'x, y, z'
'-x, y, -z+1/2'
'-x, -y, -z'
'x, -y, z-1/2'

loop_
_atom_site_label
_atom_site_type_symbol
_atom_site_fract_x
_atom_site_fract_y
_atom_site_fract_z
_atom_site_U_iso_or_equiv
_atom_site_adp_type
_atom_site_occupancy
_atom_site_symmetry_multiplicity
_atom_site_calc_flag
_atom_site_refinement_flags
_atom_site_disorder_assembly
_atom_site_disorder_group
Fe1 Fe 0.5000 0.0000 0.5000 0.01289(19) Uani 1 2 d S . .
O1 O 0.4800(9) 0.0776(15) 0.6039(5) 0.024(3) Uani 0.50 1 d PD . .
N1 N 0.40976(19) 0.0424(3) 0.50219(15) 0.0137(7) Uani 1 1 d . . .
N2 N 0.42541(19) -0.0238(3) 0.41236(14) 0.0127(7) Uani 1 1 d . . .
N3 N 0.5352(2) 0.2686(3) 0.48962(16) 0.0187(7) Uani 1 1 d . . .
C1 C 0.4120(2) 0.0714(4) 0.55080(17) 0.0172(8) Uani 1 1 d D . .
C2 C 0.3344(3) 0.0951(4) 0.53622(19) 0.0187(9) Uani 1 1 d . . .
C3 C 0.2816(2) 0.0783(3) 0.47569(19) 0.0166(8) Uani 1 1 d . . .
C4 C 0.3295(2) 0.0443(3) 0.45525(18) 0.0142(8) Uani 1 1 d . . .
C5 C 0.2998(2) 0.0196(3) 0.39628(17) 0.0135(8) Uani 1 1 d . . .
H5 H 0.2436 0.0261 0.3672 0.016 Uiso 1 1 calc R . .
C6 C 0.3434(2) -0.0132(4) 0.37579(17) 0.0158(8) Uani 1 1 d . . .
C7 C 0.3108(3) -0.0408(4) 0.31392(18) 0.0204(9) Uani 1 1 d . . .
C8 C 0.3738(3) -0.0690(5) 0.31316(19) 0.0258(10) Uani 1 1 d . . .
C9 C 0.5564(2) 0.0566(4) 0.62534(19) 0.0194(9) Uani 1 1 d . . .
C10 C 0.4813(13) 0.0817(19) 0.6130(8) 0.011(3) Uiso 0.50 1 d PD . .
H10A H 0.4751 0.1038 0.6419 0.013 Uiso 0.50 1 d P A -1
C11 C 0.3178 0.1315 0.5800 0.030 Uani 1 1 d . . .
H11A H 0.3638 0.1069 0.6207 0.036 Uiso 1 1 calc R . .
H11B H 0.2707 0.0849 0.5704 0.036 Uiso 1 1 calc R . .
C12 C 0.3025(5) 0.2685(5) 0.5803(4) 0.069(2) Uani 1 1 d . . .
H12A H 0.2926 0.2851 0.6100 0.104 Uiso 1 1 calc R . .
H12B H 0.2559 0.2934 0.5405 0.104 Uiso 1 1 calc R . .
H12C H 0.3493 0.3156 0.5905 0.104 Uiso 1 1 calc R . .
C13 C 0.1934(3) 0.0954(4) 0.4366(2) 0.0231(9) Uani 1 1 d . . .
H13A H 0.1737 0.0869 0.4613 0.028 Uiso 1 1 calc R . .
H13B H 0.1685 0.0294 0.4060 0.028 Uiso 1 1 calc R . .
C14 C 0.1676(3) 0.2207(5) 0.4055(2) 0.0364(12) Uani 1 1 d . . .
H14A H 0.1094 0.2271 0.3806 0.055 Uiso 1 1 calc R . .
H14B H 0.1857 0.2290 0.3801 0.055 Uiso 1 1 calc R . .
H14C H 0.1913 0.2866 0.4356 0.055 Uiso 1 1 calc R . .
C15 C 0.2241(3) -0.0446(5) 0.26241(19) 0.0264(10) Uani 1 1 d . . .
H15A H 0.2168 -0.0102 0.2265 0.032 Uiso 1 1 calc R . .
H15B H 0.1941 0.0082 0.2717 0.032 Uiso 1 1 calc R . .
C16 C 0.1896(3) -0.1764(5) 0.2484(2) 0.0383(12) Uani 1 1 d . . .
H16A H 0.1329 -0.1739 0.2145 0.057 Uiso 1 1 calc R . .
H16B H 0.1955 -0.2103 0.2836 0.057 Uiso 1 1 calc R . .
H16C H 0.2183 -0.2288 0.2383 0.057 Uiso 1 1 calc R . .
C17 C 0.3761(3) -0.1065(6) 0.2623(2) 0.0469(15) Uani 1 1 d . . .
H17A H 0.3247 -0.1349 0.2295 0.056 Uiso 0.50 1 d P B 1
H17B H 0.4143 -0.1700 0.2746 0.056 Uiso 0.50 1 d P C 1
C18 C 0.4002(8) 0.0134(11) 0.2411(5) 0.069(3) Uani 0.65 1 d P D 1
H18A H 0.4020 -0.0096 0.2078 0.103 Uiso 0.65 1 calc PR D 1
H18B H 0.4527 0.0436 0.2747 0.103 Uiso 0.65 1 calc PR D 1
H18C H 0.3604 0.0787 0.2281 0.103 Uiso 0.65 1 calc PR D 1
C18A C 0.3877(12) -0.2643(19) 0.2654(9) 0.063(5) Uiso 0.35 1 d P D 2
H18D H 0.3894 -0.2916 0.2326 0.094 Uiso 0.35 1 calc PR D 2
H18E H 0.3427 -0.3040 0.2617 0.094 Uiso 0.35 1 calc PR D 2
H18F H 0.4375 -0.2873 0.3038 0.094 Uiso 0.35 1 calc PR D 2
H17C H 0.4202 -0.0656 0.2661 0.075 Uiso 0.50 1 d P E 2
H17D H 0.3277 -0.0805 0.2248 0.075 Uiso 0.50 1 d P F 2
C19 C 0.5179(2) 0.1681(4) 0.49140(18) 0.0154(8) Uani 1 1 d . . .
C20 C 0.5616(3) 0.3905(4) 0.4952(2) 0.0220(9) Uani 1 1 d . . .
C21 C 0.6183(3) 0.4329(4) 0.5534(2) 0.0270(10) Uani 1 1 d . . .
C22 C 0.6444(3) 0.5550(4) 0.5584(3) 0.0333(12) Uani 1 1 d . . .
H22 H 0.6829 0.5889 0.5970 0.040 Uiso 1 1 calc R . .
C23 C 0.6147(3) 0.6263(4) 0.5080(3) 0.0386(14) Uani 1 1 d . . .
H23 H 0.6333 0.7087 0.5125 0.046 Uiso 1 1 calc R . .
C24 C 0.5586(3) 0.5805(4) 0.4514(3) 0.0345(12) Uani 1 1 d . . .
H24 H 0.5388 0.6318 0.4175 0.041 Uiso 1 1 calc R . .
C25 C 0.5305(3) 0.4597(4) 0.4433(2) 0.0274(10) Uani 1 1 d . . .
C26 C 0.6501(3) 0.3526(5) 0.6064(2) 0.0374(13) Uani 1 1 d . . .
H26A H 0.6238 0.2717 0.5933 0.056 Uiso 1 1 calc R . .
H26B H 0.6398 0.3909 0.6331 0.056 Uiso 1 1 calc R . .
H26C H 0.7077 0.3419 0.6277 0.056 Uiso 1 1 calc R . .
C27 C 0.4709(3) 0.4058(5) 0.3832(2) 0.0397(13) Uani 1 1 d . . .
H27A H 0.4559 0.4677 0.3524 0.060 Uiso 1 1 calc R . .
H27B H 0.4235 0.3806 0.3802 0.060 Uiso 1 1 calc R . .
H27C H 0.4940 0.3335 0.3774 0.060 Uiso 1 1 calc R . .
Fe51 Fe 1.0000 0.5000 0.5000 0.01444(19) Uani 1 2 d S . .
O51 O 0.9749(9) 0.469(2) 0.6096(7) 0.030(4) Uani 0.50 1 d PD . .
N51 N 0.9111(2) 0.4595(3) 0.50457(17) 0.0196(8) Uani 1 1 d . . .
N52 N 0.9268(2) 0.4876(3) 0.41167(15) 0.0182(7) Uani 1 1 d . . .
N53 N 0.9567(2) 0.7694(3) 0.49999(16) 0.0178(7) Uani 1 1 d . . .
C51 C 0.9138(3) 0.4522(4) 0.5541(2) 0.0228(10) Uani 1 1 d D . .
C52 C 0.8372(3) 0.4252(4) 0.5411(3) 0.0327(12) Uani 1 1 d . . .
C53 C 0.7859(3) 0.4146(4) 0.4798(3) 0.0353(12) Uani 1 1 d . J .
C54 C 0.8326(3) 0.4365(4) 0.4577(2) 0.0250(10) Uani 1 1 d . . .
C55 C 0.8034(3) 0.4375(4) 0.3980(2) 0.0273(10) Uani 1 1 d . . .
H55 H 0.7482 0.4205 0.3695 0.033 Uiso 1 1 calc R . .
C56 C 0.8462(3) 0.4607(4) 0.3760(2) 0.0246(10) Uani 1 1 d . . .
C57 C 0.8154(3) 0.4596(4) 0.3136(2) 0.0323(11) Uani 1 1 d . . .
C58 C 0.8771(3) 0.4856(4) 0.3112(2) 0.0318(11) Uani 1 1 d . . .
C59 C 1.0550(3) 0.4954(4) 0.6275(2) 0.0257(10) Uani 1 1 d . . .
C60 C 0.9878(14) 0.468(3) 0.6137(9) 0.015(4) Uiso 0.50 1 d PD . .
H60A H 1.0020 0.3829 0.6292 0.018 Uiso 0.50 1 d P G -1
C61 C 0.8211 0.4085 0.5862 0.053 Uani 1 1 d . . .
H61A H 0.7642 0.4263 0.5672 0.064 Uiso 1 1 calc R . .
H61B H 0.8535 0.4687 0.6191 0.064 Uiso 1 1 calc R . .
C62 C 0.8406(6) 0.2776(6) 0.6123(4) 0.102(4) Uani 1 1 d . . .
H62A H 0.8301 0.2716 0.6423 0.153 Uiso 1 1 calc R . .
H62B H 0.8969 0.2595 0.6312 0.153 Uiso 1 1 calc R . .
H62C H 0.8072 0.2178 0.5801 0.153 Uiso 1 1 calc R . .
C63 C 0.6985(4) 0.3821(5) 0.4425(3) 0.0526(17) Uani 1 1 d . . .
H63A H 0.6741 0.3982 0.4015 0.063 Uiso 0.50 1 d P H 1
H63B H 0.6727 0.4323 0.4553 0.063 Uiso 0.50 1 d P I 1
C64 C 0.6880(12) 0.2470(18) 0.4496(10) 0.071(7) Uani 0.50 1 d P J 1
H64A H 0.6310 0.2272 0.4255 0.107 Uiso 0.50 1 calc PR J 1
H64B H 0.7125 0.2292 0.4918 0.107 Uiso 0.50 1 calc PR J 1
H64C H 0.7136 0.1967 0.4362 0.107 Uiso 0.50 1 calc PR J 1
H63C H 0.6696 0.4391 0.4102 0.086 Uiso 0.50 1 d P K 2
H63D H 0.6804 0.3927 0.4674 0.086 Uiso 0.50 1 d P L 2
C64A C 0.6772(11) 0.2400(18) 0.4149(9) 0.059(5) Uani 0.50 1 d P J 2
H64D H 0.6197 0.2260 0.3917 0.088 Uiso 0.50 1 calc PR J 2
H64E H 0.7056 0.1802 0.4478 0.088 Uiso 0.50 1 calc PR J 2
H64F H 0.6939 0.2298 0.3888 0.088 Uiso 0.50 1 calc PR J 2
C65 C 0.7321(4) 0.4222(6) 0.2624(3) 0.0546(17) Uani 1 1 d . . .
H65A H 0.7192 0.4578 0.2247 0.065 Uiso 1 1 calc R . .
H65B H 0.6939 0.4564 0.2690 0.065 Uiso 1 1 calc R . .
C66 C 0.7226(5) 0.2818(7) 0.2560(4) 0.105(4) Uani 1 1 d . . .
H66A H 0.6676 0.2612 0.2226 0.158 Uiso 1 1 calc R . .
H66B H 0.7349 0.2462 0.2931 0.158 Uiso 1 1 calc R . .
H66C H 0.7592 0.2478 0.2483 0.158 Uiso 1 1 calc R . .
C67 C 0.8797(4) 0.4943(6) 0.2581(2) 0.0514(16) Uani 1 1 d . . .
H67A H 0.9234 0.5443 0.2674 0.062 Uiso 0.50 1 d P M 1
H67B H 0.8309 0.5303 0.2244 0.062 Uiso 0.50 1 d P N 1
C68 C 0.890(2) 0.363(3) 0.2417(17) 0.088(13) Uani 0.50 1 d P O 1
H68A H 0.8914 0.3681 0.2072 0.132 Uiso 0.50 1 calc PR O 1
H68B H 0.8448 0.3117 0.2315 0.132 Uiso 0.50 1 calc PR O 1
H68C H 0.9397 0.3273 0.2758 0.132 Uiso 0.50 1 calc PR O 1
H67C H 0.9085 0.5670 0.2620 0.105 Uiso 0.50 1 d P P 2
H67D H 0.8258 0.5034 0.2223 0.105 Uiso 0.50 1 d P Q 2
C68A C 0.9202(17) 0.385(2) 0.2523(12) 0.053(7) Uani 0.50 1 d P O 2
H68D H 0.9201 0.3962 0.2173 0.080 Uiso 0.50 1 calc PR O 2
H68E H 0.8912 0.3087 0.2475 0.080 Uiso 0.50 1 calc PR O 2
H68F H 0.9752 0.3783 0.2885 0.080 Uiso 0.50 1 calc PR O 2
C69 C 0.9740(2) 0.6694(4) 0.49805(18) 0.0163(8) Uani 1 1 d . . .
C70 C 0.9413(2) 0.8903(3) 0.50842(18) 0.0141(8) Uani 1 1 d . . .
C71 C 0.9848(3) 0.9347(4) 0.56742(19) 0.0183(9) Uani 1 1 d . . .
C72 C 0.9687(3) 1.0529(4) 0.5753(2) 0.0251(10) Uani 1 1 d . . .
H72 H 0.9963 1.0857 0.6146 0.030 Uiso 1 1 calc R . .
C73 C 0.9125(3) 1.1255(4) 0.5264(2) 0.0314(11) Uani 1 1 d . . .
H73 H 0.9030 1.2078 0.5327 0.038 Uiso 1 1 calc R . .
C74 C 0.8704(3) 1.0785(4) 0.4688(2) 0.0272(11) Uani 1 1 d . . .
H74 H 0.8318 1.1289 0.4360 0.033 Uiso 1 1 calc R . .
C75 C 0.8835(2) 0.9593(4) 0.45836(19) 0.0174(8) Uani 1 1 d . . .
C76 C 1.0453(3) 0.8548(5) 0.6193(2) 0.0281(10) Uani 1 1 d . . .
H76A H 1.0481 0.7743 0.6044 0.042 Uiso 1 1 calc R . .
H76B H 1.0297 0.8430 0.6460 0.042 Uiso 1 1 calc R . .
H76C H 1.0977 0.8949 0.6414 0.042 Uiso 1 1 calc R . .
C77 C 0.8384(3) 0.9052(5) 0.3965(2) 0.0303(11) Uani 1 1 d . . .
H77A H 0.8567 0.8204 0.3989 0.046 Uiso 1 1 calc R . .
H77B H 0.8480 0.9553 0.3719 0.046 Uiso 1 1 calc R . .
H77C H 0.7813 0.9045 0.3783 0.046 Uiso 1 1 calc R . .
P1 P 1.0000 0.9813(2) 0.2500 0.0403(5) Uani 1 2 d SD . .
F1 F 1.0080(3) 0.8792(7) 0.2137(2) 0.121(2) Uani 1 1 d . R .
F2 F 0.90545(19) 0.9768(5) 0.20224(16) 0.0712(13) Uani 1 1 d . R .
F3 F 0.9903(5) 1.1023(9) 0.2784(5) 0.087(3) Uani 0.60 1 d P R 1
F3A F 1.0033(8) 1.0505(11) 0.2043(5) 0.057(3) Uiso 0.40 1 d PD R 2
P2 P 0.5000 -0.4085(4) 0.2500 0.0425(10) Uiso 0.50 2 d SPD . 3
F4 F 0.4657(8) -0.5065(11) 0.1990(5) 0.099(4) Uiso 0.50 1 d PD S 3
F5 F 0.4668(8) -0.2960(12) 0.2062(6) 0.150(5) Uiso 0.50 1 d PD T 3
F6 F 0.4165(7) -0.4118(11) 0.2383(5) 0.119(4) Uiso 0.50 1 d PD U 3
P2A P 0.5000 -0.5784(6) 0.2500 0.0693(15) Uiso 0.50 2 d SPD . 4
F4A F 0.4920(11) -0.4710(14) 0.2042(8) 0.152(7) Uiso 0.50 1 d PD V 4
F5A F 0.4083(6) -0.5726(12) 0.2184(6) 0.127(4) Uiso 0.50 1 d PD W 4
F6A F 0.4886(8) -0.6833(11) 0.2051(6) 0.131(4) Uiso 0.50 1 d PD X 4
Cl1 Cl 0.5045(6) -0.8664(9) 0.3053(4) 0.047(2) Uiso 0.15 1 d PD Y -1
Cl2 Cl 0.4332(11) -0.834(2) 0.1811(7) 0.128(7) Uiso 0.15 1 d PD Y -1
Cl3 Cl 0.6004(11) -0.785(2) 0.2696(10) 0.149(8) Uiso 0.15 1 d PD Y -1
C78 C 0.5055(12) -0.7773(19) 0.2531(7) 0.058(8) Uiso 0.15 1 d PD Y -1
H78 H 0.4929 -0.6894 0.2557 0.069 Uiso 0.15 1 calc PR Y -1

loop_
_atom_site_aniso_label
_atom_site_aniso_U_11
_atom_site_aniso_U_22
_atom_site_aniso_U_33
_atom_site_aniso_U_23
_atom_site_aniso_U_13
_atom_site_aniso_U_12
Fe1 0.0109(4) 0.0107(4) 0.0158(4) -0.0002(3) 0.0072(3) 0.0010(3)
O1 0.020(4) 0.044(6) 0.017(6) -0.002(4) 0.015(5) 0.005(3)
N1 0.0153(17) 0.0086(15) 0.0180(17) 0.0023(12) 0.0104(14) 0.0001(13)
N2 0.0131(16) 0.0055(15) 0.0190(17) 0.0003(12) 0.0092(14) 0.0007(12)
N3 0.0174(18) 0.0117(17) 0.0287(19) 0.0014(14) 0.0147(16) 0.0008(13)
C1 0.018(2) 0.015(2) 0.018(2) 0.0006(16) 0.0102(18) 0.0000(16)
C2 0.021(2) 0.0143(19) 0.029(2) 0.0047(17) 0.0196(19) 0.0012(16)
C3 0.018(2) 0.0085(18) 0.030(2) 0.0002(16) 0.0179(19) -0.0012(15)
C4 0.0130(19) 0.0105(17) 0.019(2) 0.0002(15) 0.0097(17) -0.0016(14)
C5 0.0155(19) 0.0054(18) 0.0185(19) 0.0003(14) 0.0096(16) 0.0009(14)
C6 0.0163(19) 0.0123(19) 0.0184(19) 0.0033(15) 0.0102(17) 0.0048(15)
C7 0.020(2) 0.023(2) 0.015(2) 0.0017(16) 0.0089(18) 0.0045(17)
C8 0.021(2) 0.037(3) 0.019(2) -0.0003(19) 0.0118(19) 0.0042(19)
C9 0.015(2) 0.025(2) 0.020(2) 0.0003(17) 0.0115(18) 0.0022(17)
C11 0.037 0.031 0.036 -0.002 0.030 -0.001
C12 0.142(7) 0.030(3) 0.115(6) -0.017(4) 0.120(6) -0.011(4)
C13 0.020(2) 0.020(2) 0.034(2) -0.0012(18) 0.018(2) 0.0000(17)
C14 0.024(3) 0.030(3) 0.049(3) 0.009(2) 0.019(2) 0.007(2)
C15 0.018(2) 0.040(3) 0.016(2) -0.0010(19) 0.0071(18) 0.0053(19)
C16 0.030(3) 0.043(3) 0.031(3) 0.000(2) 0.012(2) -0.006(2)
C17 0.037(3) 0.079(5) 0.026(3) -0.004(3) 0.019(2) 0.010(3)
C18 0.092(9) 0.086(8) 0.066(7) -0.010(6) 0.067(7) -0.018(7)
C19 0.014(2) 0.013(2) 0.020(2) 0.0025(15) 0.0103(17) 0.0025(15)
C20 0.018(2) 0.0094(19) 0.045(3) 0.0007(18) 0.022(2) -0.0013(16)
C21 0.019(2) 0.016(2) 0.046(3) -0.001(2) 0.019(2) -0.0026(17)
C22 0.020(2) 0.020(2) 0.060(3) -0.009(2) 0.025(2) -0.0039(19)
C23 0.032(3) 0.009(2) 0.089(4) 0.004(2) 0.045(3) 0.0015(19)
C24 0.039(3) 0.012(2) 0.071(4) 0.011(2) 0.043(3) 0.004(2)
C25 0.025(2) 0.021(2) 0.044(3) 0.005(2) 0.025(2) 0.0016(18)
C26 0.029(3) 0.024(3) 0.036(3) -0.003(2) 0.007(2) 0.001(2)
C27 0.050(3) 0.029(3) 0.044(3) 0.011(2) 0.031(3) 0.005(2)
Fe51 0.0182(4) 0.0102(4) 0.0201(4) -0.0025(3) 0.0142(4) 0.0026(3)
O51 0.037(8) 0.024(5) 0.046(7) 0.010(4) 0.034(6) 0.015(6)
N51 0.028(2) 0.0104(16) 0.031(2) 0.0013(14) 0.0232(18) 0.0033(14)
N52 0.0228(18) 0.0104(16) 0.0247(18) -0.0015(14) 0.0160(16) 0.0053(14)
N53 0.0224(19) 0.0118(17) 0.0269(19) -0.0008(14) 0.0189(16) 0.0017(14)
C51 0.034(3) 0.0124(19) 0.036(3) 0.0011(18) 0.028(2) 0.0032(18)
C52 0.050(3) 0.013(2) 0.064(4) 0.013(2) 0.049(3) 0.013(2)
C53 0.036(3) 0.016(2) 0.071(4) 0.009(2) 0.041(3) 0.008(2)
C54 0.025(2) 0.012(2) 0.042(3) 0.0004(19) 0.022(2) 0.0018(17)
C55 0.020(2) 0.019(2) 0.040(3) -0.003(2) 0.016(2) -0.0007(18)
C56 0.027(2) 0.012(2) 0.027(2) 0.0018(17) 0.012(2) 0.0034(17)
C57 0.034(3) 0.024(2) 0.026(2) 0.0021(19) 0.011(2) 0.006(2)
C58 0.043(3) 0.026(3) 0.024(2) 0.0029(19) 0.018(2) 0.012(2)
C59 0.036(3) 0.017(2) 0.028(2) -0.0005(19) 0.021(2) 0.005(2)
C61 0.086 0.029 0.106 0.025 0.091 0.024
C62 0.208(11) 0.046(4) 0.170(9) 0.059(5) 0.177(9) 0.059(5)
C63 0.037(3) 0.030(3) 0.107(5) 0.011(3) 0.051(4) 0.008(2)
C64 0.033(9) 0.027(7) 0.15(2) -0.025(13) 0.052(15) -0.012(6)
C64A 0.022(7) 0.030(8) 0.103(15) -0.005(10) 0.026(10) -0.003(5)
C65 0.044(4) 0.058(4) 0.032(3) -0.003(3) 0.007(3) 0.002(3)
C66 0.082(6) 0.060(5) 0.073(6) -0.009(4) -0.009(5) -0.023(4)
C67 0.070(4) 0.060(4) 0.027(3) 0.007(3) 0.031(3) 0.022(3)
C68 0.16(3) 0.062(13) 0.08(2) -0.021(12) 0.09(2) -0.028(17)
C68A 0.092(16) 0.046(13) 0.031(8) 0.004(8) 0.042(10) 0.028(12)
C69 0.018(2) 0.016(2) 0.020(2) -0.0007(16) 0.0147(18) 0.0004(16)
C70 0.020(2) 0.0087(18) 0.022(2) -0.0026(15) 0.0168(18) -0.0009(15)
C71 0.021(2) 0.023(2) 0.022(2) -0.0058(17) 0.0187(19) -0.0030(17)
C72 0.031(3) 0.024(2) 0.038(3) -0.013(2) 0.030(2) -0.0110(19)
C73 0.044(3) 0.011(2) 0.063(3) -0.005(2) 0.045(3) -0.002(2)
C74 0.033(3) 0.015(2) 0.051(3) 0.012(2) 0.035(3) 0.0101(19)
C75 0.019(2) 0.018(2) 0.023(2) 0.0039(16) 0.0174(19) 0.0017(16)
C76 0.023(2) 0.040(3) 0.020(2) 0.001(2) 0.012(2) 0.001(2)
C77 0.023(2) 0.043(3) 0.025(2) 0.006(2) 0.014(2) 0.002(2)
P1 0.0170(8) 0.0836(17) 0.0201(8) 0.000 0.0111(7) 0.000
F1 0.054(3) 0.203(7) 0.100(4) -0.089(4) 0.042(3) -0.017(3)
F2 0.0218(17) 0.137(4) 0.043(2) 0.013(2) 0.0125(16) 0.006(2)
F3 0.077(6) 0.082(7) 0.117(8) -0.030(6) 0.066(6) 0.010(5)

loop_
_atom_type_symbol
_atom_type_description
_atom_type_scat_dispersion_real
_atom_type_scat_dispersion_imag
_atom_type_scat_source
C C 0.0033 0.0016 'International Tables Vol C Tables 4.2.6.8 and 6.1.1.4'
H H 0.0000 0.0000 'International Tables Vol C Tables 4.2.6.8 and 6.1.1.4'
F F 0.0171 0.0103 'International Tables Vol C Tables 4.2.6.8 and 6.1.1.4'
Fe Fe 0.3463 0.8444 'International Tables Vol C Tables 4.2.6.8 and 6.1.1.4'
N N 0.0061 0.0033 'International Tables Vol C Tables 4.2.6.8 and 6.1.1.4'
O O 0.0106 0.0060 'International Tables Vol C Tables 4.2.6.8 and 6.1.1.4'
P P 0.1023 0.0942 'International Tables Vol C Tables 4.2.6.8 and 6.1.1.4'
Cl Cl 0.1484 0.1585 'International Tables Vol C Tables 4.2.6.8 and 6.1.1.4'

loop_
_geom_angle_atom_site_label_1
_geom_angle_atom_site_label_2
_geom_angle_atom_site_label_3
_geom_angle
_geom_angle_site_symmetry_1
_geom_angle_site_symmetry_3
_geom_angle_publ_flag
C19 Fe1 C19 180.000(1) 3_656 . ?
C19 Fe1 N1 87.48(15) 3_656 . ?
C19 Fe1 N1 92.52(15) . . ?
C19 Fe1 N1 92.52(15) 3_656 3_656 ?
C19 Fe1 N1 87.48(15) . 3_656 ?
N1 Fe1 N1 180.00(19) . 3_656 ?
C19 Fe1 N2 87.74(15) 3_656 . ?
C19 Fe1 N2 92.26(15) . . ?
N1 Fe1 N2 90.13(14) . . ?
N1 Fe1 N2 89.87(14) 3_656 . ?
C19 Fe1 N2 92.26(15) 3_656 3_656 ?
C19 Fe1 N2 87.74(15) . 3_656 ?
N1 Fe1 N2 89.87(14) . 3_656 ?
N1 Fe1 N2 90.13(14) 3_656 3_656 ?
N2 Fe1 N2 180.00(15) . 3_656 ?
C1 O1 C9 134.0(10) . . ?
C1 O1 H10A 114.6 . . ?
C9 O1 H10A 111.3 . . ?
C1 N1 C4 103.9(3) . . ?
C1 N1 Fe1 128.0(3) . . ?
C4 N1 Fe1 128.1(3) . . ?
C9 N2 C6 104.4(3) 3_656 . ?
C9 N2 Fe1 127.5(3) 3_656 . ?
C6 N2 Fe1 128.2(3) . . ?
C19 N3 C20 172.9(4) . . ?
O1 C1 N1 120.4(7) . . ?
O1 C1 C2 126.4(7) . . ?
N1 C1 C2 113.2(3) . . ?
O1 C1 C10 8.0(14) . . ?
N1 C1 C10 128.3(9) . . ?
C2 C1 C10 118.5(9) . . ?
C3 C2 C1 105.7(4) . . ?
C3 C2 C11 128.7(3) . . ?
C1 C2 C11 125.6(3) . . ?
C2 C3 C4 105.9(4) . . ?
C2 C3 C13 128.4(4) . . ?
C4 C3 C13 125.6(4) . . ?
N1 C4 C5 123.5(4) . . ?
N1 C4 C3 111.2(3) . . ?
C5 C4 C3 125.3(4) . . ?
C6 C5 C4 126.6(4) . . ?
C6 C5 H5 116.7 . . ?
C4 C5 H5 116.7 . . ?
C5 C6 N2 123.5(4) . . ?
C5 C6 C7 125.7(4) . . ?
N2 C6 C7 110.8(3) . . ?
C8 C7 C6 106.7(4) . . ?
C8 C7 C15 127.4(4) . . ?
C6 C7 C15 125.8(4) . . ?
C7 C8 C9 105.2(4) . 3_656 ?
C7 C8 C17 130.4(4) . . ?
C9 C8 C17 124.3(4) 3_656 . ?
O1 C9 N2 120.3(6) . 3_656 ?
O1 C9 C10 9.7(11) . . ?
N2 C9 C10 129.9(8) 3_656 . ?
O1 C9 C8 126.9(6) . 3_656 ?
N2 C9 C8 112.8(4) 3_656 3_656 ?
C10 C9 C8 117.2(8) . 3_656 ?
C9 C10 C1 116.5(14) . . ?
C9 C10 H10A 123.4 . . ?
C1 C10 H10A 120.1 . . ?
C2 C11 C12 114.2(3) . . ?
C2 C11 H11A 108.7 . . ?
C12 C11 H11A 108.7 . . ?
C2 C11 H11B 108.7 . . ?
C12 C11 H11B 108.7 . . ?
H11A C11 H11B 107.6 . . ?
C11 C12 H12A 109.5 . . ?
C11 C12 H12B 109.5 . . ?
H12A C12 H12B 109.5 . . ?
C11 C12 H12C 109.5 . . ?
H12A C12 H12C 109.5 . . ?
H12B C12 H12C 109.5 . . ?
C3 C13 C14 112.9(4) . . ?
C3 C13 H13A 109.0 . . ?
C14 C13 H13A 109.0 . . ?
C3 C13 H13B 109.0 . . ?
C14 C13 H13B 109.0 . . ?
H13A C13 H13B 107.8 . . ?
C13 C14 H14A 109.5 . . ?
C13 C14 H14B 109.5 . . ?
H14A C14 H14B 109.5 . . ?
C13 C14 H14C 109.5 . . ?
H14A C14 H14C 109.5 . . ?
H14B C14 H14C 109.5 . . ?
C7 C15 C16 112.6(4) . . ?
C7 C15 H15A 109.1 . . ?
C16 C15 H15A 109.1 . . ?
C7 C15 H15B 109.1 . . ?
C16 C15 H15B 109.1 . . ?
H15A C15 H15B 107.8 . . ?
C15 C16 H16A 109.5 . . ?
C15 C16 H16B 109.5 . . ?
H16A C16 H16B 109.5 . . ?
C15 C16 H16C 109.5 . . ?
H16A C16 H16C 109.5 . . ?
H16B C16 H16C 109.5 . . ?
C8 C17 C18 108.5(6) . . ?
C8 C17 C18A 107.6(8) . . ?
C18 C17 C18A 138.5(9) . . ?
C8 C17 H17A 109.8 . . ?
C18 C17 H17A 109.0 . . ?
C18A C17 H17A 76.9 . . ?
C8 C17 H17B 110.2 . . ?
C18 C17 H17B 109.7 . . ?
C18A C17 H17B 36.8 . . ?
H17A C17 H17B 109.7 . . ?
C8 C17 H17C 109.5 . . ?
C18 C17 H17C 36.4 . . ?
C18A C17 H17C 110.7 . . ?
H17A C17 H17C 134.9 . . ?
H17B C17 H17C 75.8 . . ?
C8 C17 H17D 109.8 . . ?
C18 C17 H17D 74.2 . . ?
C18A C17 H17D 111.6 . . ?
H17A C17 H17D 37.2 . . ?
H17B C17 H17D 135.7 . . ?
H17C C17 H17D 107.6 . . ?
C17 C18 H18A 109.5 . . ?
C17 C18 H18B 109.5 . . ?
H18A C18 H18B 109.5 . . ?
C17 C18 H18C 109.5 . . ?
H18A C18 H18C 109.5 . . ?
H18B C18 H18C 109.5 . . ?
C17 C18 H17C 34.2 . . ?
H18A C18 H17C 101.5 . . ?
H18B C18 H17C 81.9 . . ?
H18C C18 H17C 140.2 . . ?
C17 C18A H17B 30.6 . . ?
C17 C18A H18D 109.5 . . ?
H17B C18A H18D 101.5 . . ?
C17 C18A H18E 109.5 . . ?
H17B C18A H18E 137.6 . . ?
H18D C18A H18E 109.5 . . ?
C17 C18A H18F 109.5 . . ?
H17B C18A H18F 85.5 . . ?
H18D C18A H18F 109.5 . . ?
H18E C18A H18F 109.5 . . ?
N3 C19 Fe1 174.5(4) . . ?
C21 C20 C25 125.0(4) . . ?
C21 C20 N3 116.4(4) . . ?
C25 C20 N3 118.7(4) . . ?
C20 C21 C22 115.8(5) . . ?
C20 C21 C26 121.8(4) . . ?
C22 C21 C26 122.3(5) . . ?
C23 C22 C21 120.8(5) . . ?
C23 C22 H22 119.6 . . ?
C21 C22 H22 119.6 . . ?
C24 C23 C22 121.4(4) . . ?
C24 C23 H23 119.3 . . ?
C22 C23 H23 119.3 . . ?
C23 C24 C25 120.7(5) . . ?
C23 C24 H24 119.6 . . ?
C25 C24 H24 119.6 . . ?
C24 C25 C20 116.3(5) . . ?
C24 C25 C27 122.7(5) . . ?
C20 C25 C27 120.9(4) . . ?
C21 C26 H26A 109.5 . . ?
C21 C26 H26B 109.5 . . ?
H26A C26 H26B 109.5 . . ?
C21 C26 H26C 109.5 . . ?
H26A C26 H26C 109.5 . . ?
H26B C26 H26C 109.5 . . ?
C25 C27 H27A 109.5 . . ?
C25 C27 H27B 109.5 . . ?
H27A C27 H27B 109.5 . . ?
C25 C27 H27C 109.5 . . ?
H27A C27 H27C 109.5 . . ?
H27B C27 H27C 109.5 . . ?
C69 Fe51 C69 180.000(1) . 3_766 ?
C69 Fe51 N52 91.92(15) . . ?
C69 Fe51 N52 88.08(15) 3_766 . ?
C69 Fe51 N52 88.08(15) . 3_766 ?
C69 Fe51 N52 91.92(15) 3_766 3_766 ?
N52 Fe51 N52 180.000(1) . 3_766 ?
C69 Fe51 N51 92.69(16) . 3_766 ?
C69 Fe51 N51 87.31(16) 3_766 3_766 ?
N52 Fe51 N51 89.81(15) . 3_766 ?
N52 Fe51 N51 90.19(15) 3_766 3_766 ?
C69 Fe51 N51 87.31(16) . . ?
C69 Fe51 N51 92.69(16) 3_766 . ?
N52 Fe51 N51 90.19(15) . . ?
N52 Fe51 N51 89.81(15) 3_766 . ?
N51 Fe51 N51 180.000(1) 3_766 . ?
C51 O51 C59 123.1(15) . . ?
C51 O51 H60A 109.8 . . ?
C59 O51 H60A 81.1 . . ?
C51 N51 C54 104.9(4) . . ?
C51 N51 Fe51 127.4(3) . . ?
C54 N51 Fe51 127.6(3) . . ?
C59 N52 C56 104.7(4) 3_766 . ?
C59 N52 Fe51 127.3(3) 3_766 . ?
C56 N52 Fe51 128.0(3) . . ?
C69 N53 C70 174.4(4) . . ?
O51 C51 N51 128.2(10) . . ?
O51 C51 C52 118.9(10) . . ?
N51 C51 C52 112.9(4) . . ?
O51 C51 C60 7(2) . . ?
N51 C51 C60 121.9(13) . . ?
C52 C51 C60 125.2(13) . . ?
C53 C52 C51 104.8(4) . . ?
C53 C52 C61 129.4(4) . . ?
C51 C52 C61 125.7(5) . . ?
C52 C53 C54 106.7(4) . . ?
C52 C53 C63 126.9(5) . . ?
C54 C53 C63 126.3(5) . . ?
N51 C54 C55 123.9(4) . . ?
N51 C54 C53 110.5(4) . . ?
C55 C54 C53 125.5(5) . . ?
C56 C55 C54 126.6(4) . . ?
C56 C55 H55 116.7 . . ?
C54 C55 H55 116.7 . . ?
C55 C56 N52 123.7(4) . . ?
C55 C56 C57 126.2(5) . . ?
N52 C56 C57 110.2(4) . . ?
C58 C57 C56 107.4(4) . . ?
C58 C57 C65 127.2(5) . . ?
C56 C57 C65 125.0(5) . . ?
C57 C58 C59 105.4(4) . 3_766 ?
C57 C58 C67 130.3(5) . . ?
C59 C58 C67 124.3(5) 3_766 . ?
C60 C59 N52 125.7(11) . 3_766 ?
C60 C59 C58 121.9(11) . 3_766 ?
N52 C59 C58 112.3(4) 3_766 3_766 ?
C60 C59 O51 3(2) . . ?
N52 C59 O51 124.2(8) 3_766 . ?
C58 C59 O51 123.4(8) 3_766 . ?
C59 C60 C51 128(2) . . ?
C59 C60 H60A 95.5 . . ?
C51 C60 H60A 103.2 . . ?
C52 C61 C62 112.5(3) . . ?
C52 C61 H61A 109.1 . . ?
C62 C61 H61A 109.1 . . ?
C52 C61 H61B 109.1 . . ?
C62 C61 H61B 109.1 . . ?
H61A C61 H61B 107.8 . . ?
C61 C62 H62A 109.5 . . ?
C61 C62 H62B 109.5 . . ?
H62A C62 H62B 109.5 . . ?
C61 C62 H62C 109.5 . . ?
H62A C62 H62C 109.5 . . ?
H62B C62 H62C 109.5 . . ?
C64 C63 C53 110.2(9) . . ?
C64 C63 C64A 30.9(10) . . ?
C53 C63 C64A 114.5(8) . . ?
C64 C63 H63A 108.6 . . ?
C53 C63 H63A 110.3 . . ?
C64A C63 H63A 78.9 . . ?
C64 C63 H63B 109.8 . . ?
C53 C63 H63B 109.2 . . ?
C64A C63 H63B 129.5 . . ?
H63A C63 H63B 108.6 . . ?
C64 C63 H63C 133.7 . . ?
C53 C63 H63C 109.0 . . ?
C64A C63 H63C 108.6 . . ?
H63A C63 H63C 33.0 . . ?
H63B C63 H63C 78.7 . . ?
C64 C63 H63D 82.7 . . ?
C53 C63 H63D 108.0 . . ?
C64A C63 H63D 109.2 . . ?
H63A C63 H63D 132.5 . . ?
H63B C63 H63D 30.4 . . ?
H63C C63 H63D 107.4 . . ?
C63 C64 H64A 109.5 . . ?
C63 C64 H64B 109.5 . . ?
H64A C64 H64B 109.5 . . ?
C63 C64 H64C 109.5 . . ?
H64A C64 H64C 109.5 . . ?
H64B C64 H64C 109.5 . . ?
C63 C64A H64D 109.5 . . ?
C63 C64A H64E 109.5 . . ?
H64D C64A H64E 109.5 . . ?
C63 C64A H64F 109.5 . . ?
H64D C64A H64F 109.5 . . ?
H64E C64A H64F 109.5 . . ?
C57 C65 C66 112.0(5) . . ?
C57 C65 H65A 109.2 . . ?
C66 C65 H65A 109.2 . . ?
C57 C65 H65B 109.2 . . ?
C66 C65 H65B 109.2 . . ?
H65A C65 H65B 107.9 . . ?
C65 C66 H66A 109.5 . . ?
C65 C66 H66B 109.5 . . ?
H66A C66 H66B 109.5 . . ?
C65 C66 H66C 109.5 . . ?
H66A C66 H66C 109.5 . . ?
H66B C66 H66C 109.5 . . ?
C58 C67 C68A 113.6(11) . . ?
C58 C67 C68 108.9(15) . . ?
C68A C67 C68 21.2(19) . . ?
C58 C67 H67A 110.6 . . ?
C68A C67 H67A 88.2 . . ?
C68 C67 H67A 108.9 . . ?
C58 C67 H67B 110.0 . . ?
C68A C67 H67B 123.1 . . ?
C68 C67 H67B 109.6 . . ?
H67A C67 H67B 108.8 . . ?
C58 C67 H67C 108.9 . . ?
C68A C67 H67C 107.6 . . ?
C68 C67 H67C 127.0 . . ?
H67A C67 H67C 21.3 . . ?
H67B C67 H67C 90.5 . . ?
C58 C67 H67D 108.3 . . ?
C68A C67 H67D 110.6 . . ?
C68 C67 H67D 94.1 . . ?
H67A C67 H67D 124.2 . . ?
H67B C67 H67D 18.1 . . ?
H67C C67 H67D 107.6 . . ?
C67 C68 H68A 109.5 . . ?
C67 C68 H68B 109.5 . . ?
H68A C68 H68B 109.5 . . ?
C67 C68 H68C 109.5 . . ?
H68A C68 H68C 109.5 . . ?
H68B C68 H68C 109.5 . . ?
C67 C68A H68D 109.5 . . ?
C67 C68A H68E 109.5 . . ?
H68D C68A H68E 109.5 . . ?
C67 C68A H68F 109.5 . . ?
H68D C68A H68F 109.5 . . ?
H68E C68A H68F 109.5 . . ?
N53 C69 Fe51 174.4(4) . . ?
C75 C70 N53 118.8(4) . . ?
C75 C70 C71 123.7(4) . . ?
N53 C70 C71 117.5(4) . . ?
C72 C71 C70 117.1(4) . . ?
C72 C71 C76 122.0(4) . . ?
C70 C71 C76 121.0(4) . . ?
C71 C72 C73 121.0(4) . . ?
C71 C72 H72 119.5 . . ?
C73 C72 H72 119.5 . . ?
C74 C73 C72 120.4(4) . . ?
C74 C73 H73 119.8 . . ?
C72 C73 H73 119.8 . . ?
C75 C74 C73 121.1(4) . . ?
C75 C74 H74 119.5 . . ?
C73 C74 H74 119.5 . . ?
C74 C75 C70 116.7(4) . . ?
C74 C75 C77 122.4(4) . . ?
C70 C75 C77 120.8(4) . . ?
C71 C76 H76A 109.5 . . ?
C71 C76 H76B 109.5 . . ?
H76A C76 H76B 109.5 . . ?
C71 C76 H76C 109.5 . . ?
H76A C76 H76C 109.5 . . ?
H76B C76 H76C 109.5 . . ?
C75 C77 H77A 109.5 . . ?
C75 C77 H77B 109.5 . . ?
H77A C77 H77B 109.5 . . ?
C75 C77 H77C 109.5 . . ?
H77A C77 H77C 109.5 . . ?
H77B C77 H77C 109.5 . . ?
F3A P1 F3A 120.6(9) 2_755 . ?
F3A P1 F1 164.6(6) 2_755 . ?
F3A P1 F1 74.5(5) . . ?
F3A P1 F1 74.5(5) 2_755 2_755 ?
F3A P1 F1 164.6(6) . 2_755 ?
F1 P1 F1 90.6(6) . 2_755 ?
F3A P1 F2 93.6(6) 2_755 . ?
F3A P1 F2 88.2(6) . . ?
F1 P1 F2 89.8(2) . . ?
F1 P1 F2 87.7(2) 2_755 . ?
F3A P1 F2 88.2(6) 2_755 2_755 ?
F3A P1 F2 93.6(6) . 2_755 ?
F1 P1 F2 87.7(2) . 2_755 ?
F1 P1 F2 89.8(2) 2_755 2_755 ?
F2 P1 F2 176.5(4) . 2_755 ?
F3A P1 F3 95.3(7) 2_755 2_755 ?
F3A P1 F3 25.7(5) . 2_755 ?
F1 P1 F3 99.5(5) . 2_755 ?
F1 P1 F3 169.7(5) 2_755 2_755 ?
F2 P1 F3 94.1(4) . 2_755 ?
F2 P1 F3 88.7(4) 2_755 2_755 ?
F3A P1 F3 25.7(5) 2_755 . ?
F3A P1 F3 95.3(7) . . ?
F1 P1 F3 169.7(5) . . ?
F1 P1 F3 99.5(5) 2_755 . ?
F2 P1 F3 88.7(4) . . ?
F2 P1 F3 94.1(4) 2_755 . ?
F3 P1 F3 70.5(8) 2_755 . ?
F4 P2 F4 94.4(10) . 2_655 ?
F4 P2 F5 171.1(8) . 2_655 ?
F4 P2 F5 94.1(7) 2_655 2_655 ?
F4 P2 F5 94.1(7) . . ?
F4 P2 F5 171.1(8) 2_655 . ?
F5 P2 F5 77.6(10) 2_655 . ?
F4 P2 F6 86.7(6) . . ?
F4 P2 F6 91.5(7) 2_655 . ?
F5 P2 F6 95.9(7) 2_655 . ?
F5 P2 F6 86.2(7) . . ?
F4 P2 F6 91.5(7) . 2_655 ?
F4 P2 F6 86.7(6) 2_655 2_655 ?
F5 P2 F6 86.2(7) 2_655 2_655 ?
F5 P2 F6 95.9(7) . 2_655 ?
F6 P2 F6 177.4(10) . 2_655 ?
F5A P2A F5A 175.4(11) 2_655 . ?
F5A P2A F6A 91.7(7) 2_655 . ?
F5A P2A F6A 91.6(7) . . ?
F5A P2A F6A 91.6(7) 2_655 2_655 ?
F5A P2A F6A 91.7(7) . 2_655 ?
F6A P2A F6A 89.4(10) . 2_655 ?
F5A P2A F4A 90.6(8) 2_655 2_655 ?
F5A P2A F4A 86.1(8) . 2_655 ?
F6A P2A F4A 177.6(8) . 2_655 ?
F6A P2A F4A 89.9(7) 2_655 2_655 ?
F5A P2A F4A 86.1(8) 2_655 . ?
F5A P2A F4A 90.6(8) . . ?
F6A P2A F4A 89.9(7) . . ?
F6A P2A F4A 177.6(8) 2_655 . ?
F4A P2A F4A 90.9(13) 2_655 . ?
Cl3 C78 Cl2 110.7(11) . . ?
Cl3 C78 Cl1 109.0(11) . . ?
Cl2 C78 Cl1 109.1(10) . . ?
Cl3 C78 H78 109.3 . . ?
Cl2 C78 H78 109.3 . . ?
Cl1 C78 H78 109.3 . . ?

loop_
_geom_bond_atom_site_label_1
_geom_bond_atom_site_label_2
_geom_bond_distance
_geom_bond_site_symmetry_2
_geom_bond_publ_flag
Fe1 C19 1.900(4) 3_656 ?
Fe1 C19 1.900(4) . ?
Fe1 N1 1.974(3) . ?
Fe1 N1 1.974(3) 3_656 ?
Fe1 N2 1.976(3) . ?
Fe1 N2 1.976(3) 3_656 ?
O1 C1 1.306(14) . ?
O1 C9 1.347(15) . ?
O1 H10A 1.1558 . ?
N1 C1 1.360(5) . ?
N1 C4 1.380(5) . ?
N2 C9 1.357(5) 3_656 ?
N2 C6 1.381(5) . ?
N3 C19 1.154(5) . ?
N3 C20 1.402(5) . ?
C1 C2 1.437(6) . ?
C1 C10 1.455(19) . ?
C2 C3 1.368(6) . ?
C2 C11 1.503(4) . ?
C3 C4 1.461(5) . ?
C3 C13 1.490(6) . ?
C4 C5 1.389(5) . ?
C5 C6 1.377(5) . ?
C5 H5 0.9500 . ?
C6 C7 1.454(6) . ?
C7 C8 1.363(6) . ?
C7 C15 1.496(6) . ?
C8 C9 1.448(6) 3_656 ?
C8 C17 1.499(7) . ?
C9 N2 1.357(5) 3_656 ?
C9 C10 1.42(2) . ?
C9 C8 1.448(6) 3_656 ?
C10 H10A 0.9171 . ?
C11 C12 1.517(6) . ?
C11 H11A 0.9900 . ?
C11 H11B 0.9900 . ?
C12 H12A 0.9800 . ?
C12 H12B 0.9800 . ?
C12 H12C 0.9800 . ?
C13 C14 1.523(6) . ?
C13 H13A 0.9900 . ?
C13 H13B 0.9900 . ?
C14 H14A 0.9800 . ?
C14 H14B 0.9800 . ?
C14 H14C 0.9800 . ?
C15 C16 1.538(7) . ?
C15 H15A 0.9900 . ?
C15 H15B 0.9900 . ?
C16 H16A 0.9800 . ?
C16 H16B 0.9800 . ?
C16 H16C 0.9800 . ?
C17 C18 1.622(12) . ?
C17 C18A 1.72(2) . ?
C17 H17A 0.9556 . ?
C17 H17B 0.9472 . ?
C17 H17C 0.9667 . ?
C17 H17D 0.9658 . ?
C18 H18A 0.9800 . ?
C18 H18B 0.9800 . ?
C18 H18C 0.9800 . ?
C18 H17C 1.0208 . ?
C18A H17B 1.1153 . ?
C18A H18D 0.9800 . ?
C18A H18E 0.9800 . ?
C18A H18F 0.9800 . ?
C20 C21 1.395(7) . ?
C20 C25 1.396(7) . ?
C21 C22 1.403(6) . ?
C21 C26 1.482(7) . ?
C22 C23 1.382(8) . ?
C22 H22 0.9500 . ?
C23 C24 1.378(8) . ?
C23 H23 0.9500 . ?
C24 C25 1.393(6) . ?
C24 H24 0.9500 . ?
C25 C27 1.484(7) . ?
C26 H26A 0.9800 . ?
C26 H26B 0.9800 . ?
C26 H26C 0.9800 . ?
C27 H27A 0.9800 . ?
C27 H27B 0.9800 . ?
C27 H27C 0.9800 . ?
Fe51 C69 1.902(4) . ?
Fe51 C69 1.902(4) 3_766 ?
Fe51 N52 1.978(3) . ?
Fe51 N52 1.978(3) 3_766 ?
Fe51 N51 1.982(4) 3_766 ?
Fe51 N51 1.982(4) . ?
O51 C51 1.302(15) . ?
O51 C59 1.461(19) . ?
O51 H60A 1.0525 . ?
N51 C51 1.346(5) . ?
N51 C54 1.378(6) . ?
N52 C59 1.361(6) 3_766 ?
N52 C56 1.382(6) . ?
N53 C69 1.151(5) . ?
N53 C70 1.399(5) . ?
C51 C52 1.444(7) . ?
C51 C60 1.453(19) . ?
C52 C53 1.374(8) . ?
C52 C61 1.488(5) . ?
C53 C54 1.446(7) . ?
C53 C63 1.509(8) . ?
C54 C55 1.385(7) . ?
C55 C56 1.373(7) . ?
C55 H55 0.9500 . ?
C56 C57 1.447(7) . ?
C57 C58 1.356(8) . ?
C57 C65 1.504(8) . ?
C58 C59 1.442(7) 3_766 ?
C58 C67 1.512(7) . ?
C59 C60 1.25(3) . ?
C59 N52 1.361(6) 3_766 ?
C59 C58 1.442(7) 3_766 ?
C60 H60A 0.9835 . ?
C61 C62 1.532(6) . ?
C61 H61A 0.9900 . ?
C61 H61B 0.9900 . ?
C62 H62A 0.9800 . ?
C62 H62B 0.9800 . ?
C62 H62C 0.9800 . ?
C63 C64 1.51(2) . ?
C63 C64A 1.656(19) . ?
C63 H63A 0.9471 . ?
C63 H63B 0.9675 . ?
C63 H63C 0.9505 . ?
C63 H63D 0.9716 . ?
C64 H64A 0.9800 . ?
C64 H64B 0.9800 . ?
C64 H64C 0.9800 . ?
C64A H64D 0.9800 . ?
C64A H64E 0.9800 . ?
C64A H64F 0.9800 . ?
C65 C66 1.528(10) . ?
C65 H65A 0.9900 . ?
C65 H65B 0.9900 . ?
C66 H66A 0.9800 . ?
C66 H66B 0.9800 . ?
C66 H66C 0.9800 . ?
C67 C68A 1.52(2) . ?
C67 C68 1.54(4) . ?
C67 H67A 0.9547 . ?
C67 H67B 0.9640 . ?
C67 H67C 0.9563 . ?
C67 H67D 0.9646 . ?
C68 H68A 0.9800 . ?
C68 H68B 0.9800 . ?
C68 H68C 0.9800 . ?
C68A H68D 0.9800 . ?
C68A H68E 0.9800 . ?
C68A H68F 0.9800 . ?
C70 C75 1.396(6) . ?
C70 C71 1.404(6) . ?
C71 C72 1.371(6) . ?
C71 C76 1.501(6) . ?
C72 C73 1.393(7) . ?
C72 H72 0.9500 . ?
C73 C74 1.385(7) . ?
C73 H73 0.9500 . ?
C74 C75 1.384(6) . ?
C74 H74 0.9500 . ?
C75 C77 1.502(6) . ?
C76 H76A 0.9800 . ?
C76 H76B 0.9800 . ?
C76 H76C 0.9800 . ?
C77 H77A 0.9800 . ?
C77 H77B 0.9800 . ?
C77 H77C 0.9800 . ?
P1 F3A 1.511(12) 2_755 ?
P1 F3A 1.511(12) . ?
P1 F1 1.569(5) . ?
P1 F1 1.569(5) 2_755 ?
P1 F2 1.593(3) . ?
P1 F2 1.593(3) 2_755 ?
P1 F3 1.602(8) 2_755 ?
P1 F3 1.602(8) . ?
P2 F4 1.560(11) . ?
P2 F4 1.560(11) 2_655 ?
P2 F5 1.562(12) 2_655 ?
P2 F5 1.562(12) . ?
P2 F6 1.572(10) . ?
P2 F6 1.572(10) 2_655 ?
P2A F5A 1.562(11) 2_655 ?
P2A F5A 1.562(11) . ?
P2A F6A 1.595(11) . ?
P2A F6A 1.595(11) 2_655 ?
P2A F4A 1.657(13) 2_655 ?
P2A F4A 1.657(13) . ?
Cl1 C78 1.750(10) . ?
Cl2 C78 1.750(10) . ?
Cl3 C78 1.749(10) . ?
C78 H78 1.0000 . ?
